data_4332130
loop_
_publ_author_name
'Chandrasekhar, Vadapalli'
'Sasikumar, Palani'
'Boomishankar, Ramamoorthy'
'Anantharaman, Ganapathi'

_publ_section_title
;
 Assembly of Lipophilic Tetranuclear (Cu4and Zn4) Molecular
 Metallophosphonates from 2,4,6-Triisopropylphenylphosponic Acid and
 Pyrazole Ligands
;
_journal_issue 8
_journal_name_full 'Inorganic Chemistry'
_journal_page_first 3344
_journal_page_last 3351
_journal_paper_doi 10.1021/ic060003y
_journal_volume 45
_journal_year 2006
_chemical_formula_moiety 'C15 H23 O3 P'
_chemical_formula_sum 'C15 H23 O3 P'
_chemical_formula_weight 282.30
_chemical_melting_point 174
_chemical_name_common organophosphonicacid
_chemical_name_systematic
; 
 ? 
;
_space_group_IT_number 14
_symmetry_cell_setting monoclinic
_symmetry_space_group_name_Hall '-P 2yn'
_symmetry_space_group_name_H-M 'P 1 21/n 1'
_atom_sites_solution_hydrogens geom
_atom_sites_solution_primary direct
_atom_sites_solution_secondary difmap
_audit_creation_method SHELXL-97
_cell_angle_alpha 90.00
_cell_angle_beta 110.5970(10)
_cell_angle_gamma 90.00
_cell_formula_units_Z 4
_cell_length_a 16.6243(14)
_cell_length_b 6.0677(5)
_cell_length_c 16.7285(15)
_cell_measurement_temperature 100(2)
_cell_volume 1579.6(2)
_computing_cell_refinement 'Bruker SMART V5.628'
_computing_data_collection 'Bruker SMART V5.628'
_computing_data_reduction 'Bruker SAINT+ V6.45'
_computing_structure_refinement 'SHELXL-97 (Sheldrick, 1997)'
_computing_structure_solution 'SHELXS-97 (Sheldrick, 1990)'
_diffrn_ambient_temperature 100(2)
_diffrn_measured_fraction_theta_full 0.993
_diffrn_measured_fraction_theta_max 0.993
_diffrn_measurement_device_type 'CCD area detector'
_diffrn_measurement_method 'phi and omega scans'
_diffrn_radiation_monochromator graphite
_diffrn_radiation_source 'fine-focus sealed tube'
_diffrn_radiation_type MoK\a
_diffrn_radiation_wavelength 0.71073
_diffrn_reflns_av_R_equivalents 0.0283
_diffrn_reflns_av_sigmaI/netI 0.0362
_diffrn_reflns_limit_h_max 19
_diffrn_reflns_limit_h_min -22
_diffrn_reflns_limit_k_max 8
_diffrn_reflns_limit_k_min -8
_diffrn_reflns_limit_l_max 17
_diffrn_reflns_limit_l_min -22
_diffrn_reflns_number 10004
_diffrn_reflns_theta_full 28.30
_diffrn_reflns_theta_max 28.30
_diffrn_reflns_theta_min 2.15
_exptl_absorpt_coefficient_mu 0.176
_exptl_crystal_colour Colourless
_exptl_crystal_density_diffrn 1.187
_exptl_crystal_density_method 'not measured'
_exptl_crystal_description Block
_exptl_crystal_F_000 608
_exptl_crystal_size_max 0.2
_exptl_crystal_size_mid 0.1
_exptl_crystal_size_min 0.1
_refine_diff_density_max 0.948
_refine_diff_density_min -0.264
_refine_diff_density_rms 0.073
_refine_ls_extinction_method none
_refine_ls_goodness_of_fit_ref 1.067
_refine_ls_hydrogen_treatment mixed
_refine_ls_matrix_type full
_refine_ls_number_parameters 186
_refine_ls_number_reflns 3893
_refine_ls_number_restraints 0
_refine_ls_restrained_S_all 1.067
_refine_ls_R_factor_all 0.0597
_refine_ls_R_factor_gt 0.0508
_refine_ls_shift/su_max 0.001
_refine_ls_shift/su_mean 0.000
_refine_ls_structure_factor_coef Fsqd
_refine_ls_weighting_details 'calc w=1/[\s^2^(Fo^2^)+(0.0750P)^2^+0.8121P] where P=(Fo^2^+2Fc^2^)/3'
_refine_ls_weighting_scheme calc
_refine_ls_wR_factor_gt 0.1309
_refine_ls_wR_factor_ref 0.1369
_reflns_number_gt 3340
_reflns_number_total 3893
_reflns_threshold_expression >2sigma(I)
_cod_data_source_file ic060003ysup1.cif
_cod_data_source_block ArPO3H2
_cod_depositor_comments
;
The following automatic conversions were performed:

'_symmetry_cell_setting' value 'Monoclinic' changed to 'monoclinic'
according to /home/saulius/struct/CIF-dictionaries/cif_core.dic
dictionary named 'cif_core.dic' version 2.4.2 from 2011-04-26.

Automatic conversion script
Id: cif_fix_values 1891 2012-01-12 08:04:46Z andrius 
;
_cod_original_sg_symbol_H-M P2(1)/n
_cod_database_code 4332130

loop_
_symmetry_equiv_pos_as_xyz
'x, y, z'
'-x+1/2, y+1/2, -z+1/2'
'-x, -y, -z'
'x-1/2, -y-1/2, z-1/2'

loop_
_atom_site_label
_atom_site_type_symbol
_atom_site_fract_x
_atom_site_fract_y
_atom_site_fract_z
_atom_site_U_iso_or_equiv
_atom_site_adp_type
_atom_site_occupancy
_atom_site_symmetry_multiplicity
_atom_site_calc_flag
_atom_site_refinement_flags
P1 P 0.73273(3) 0.55897(7) 0.16335(3) 0.01475(13) Uani 1 1 d .
O1 O 0.79907(8) 0.56739(19) 0.25207(8) 0.0176(3) Uani 1 1 d .
O2 O 0.70004(8) 0.7915(2) 0.12763(8) 0.0205(3) Uani 1 1 d .
O3 O 0.65185(8) 0.4319(2) 0.16550(8) 0.0191(3) Uani 1 1 d .
C1 C 0.77009(10) 0.4307(3) 0.08590(11) 0.0147(3) Uani 1 1 d .
C2 C 0.85883(10) 0.3871(3) 0.10249(11) 0.0168(3) Uani 1 1 d .
C3 C 0.88041(10) 0.2629(3) 0.04284(11) 0.0180(3) Uani 1 1 d .
H3 H 0.9393 0.2320 0.0538 0.022 Uiso 1 1 calc R
C4 C 0.81990(10) 0.1824(3) -0.03168(11) 0.0166(3) Uani 1 1 d .
C5 C 0.73452(11) 0.2392(3) -0.04926(11) 0.0178(3) Uani 1 1 d .
H5 H 0.6927 0.1923 -0.1016 0.021 Uiso 1 1 calc R
C6 C 0.70799(10) 0.3628(3) 0.00729(11) 0.0154(3) Uani 1 1 d .
C7 C 0.93139(11) 0.4829(3) 0.17913(12) 0.0226(4) Uani 1 1 d .
H7 H 0.9147 0.4628 0.2306 0.027 Uiso 1 1 calc R
C8 C 1.01859(12) 0.3701(4) 0.19774(14) 0.0348(5) Uani 1 1 d .
H8A H 1.0396 0.3997 0.1509 0.052 Uiso 1 1 calc R
H8B H 1.0122 0.2108 0.2030 0.052 Uiso 1 1 calc R
H8C H 1.0598 0.4278 0.2512 0.052 Uiso 1 1 calc R
C9 C 0.93965(14) 0.7277(4) 0.16715(14) 0.0336(5) Uani 1 1 d .
H9A H 0.9611 0.7527 0.1203 0.050 Uiso 1 1 calc R
H9B H 0.9799 0.7914 0.2199 0.050 Uiso 1 1 calc R
H9C H 0.8833 0.7978 0.1535 0.050 Uiso 1 1 calc R
C10 C 0.84641(11) 0.0364(3) -0.09167(11) 0.0196(4) Uani 1 1 d .
H10 H 0.9105 0.0258 -0.0691 0.024 Uiso 1 1 calc R
C11 C 0.81024(14) -0.1962(3) -0.09312(13) 0.0278(4) Uani 1 1 d .
H11A H 0.8266 -0.2520 -0.0346 0.042 Uiso 1 1 calc R
H11B H 0.8335 -0.2936 -0.1264 0.042 Uiso 1 1 calc R
H11C H 0.7475 -0.1920 -0.1193 0.042 Uiso 1 1 calc R
C12 C 0.81872(14) 0.1309(3) -0.18185(13) 0.0280(4) Uani 1 1 d .
H12A H 0.7558 0.1324 -0.2070 0.042 Uiso 1 1 calc R
H12B H 0.8420 0.0394 -0.2169 0.042 Uiso 1 1 calc R
H12C H 0.8406 0.2817 -0.1796 0.042 Uiso 1 1 calc R
C13 C 0.61210(10) 0.4200(3) -0.02205(11) 0.0175(3) Uani 1 1 d .
H13 H 0.6024 0.5076 0.0244 0.021 Uiso 1 1 calc R
C14 C 0.55721(12) 0.2123(3) -0.03579(14) 0.0285(4) Uani 1 1 d .
H14A H 0.5635 0.1263 -0.0828 0.043 Uiso 1 1 calc R
H14B H 0.4968 0.2536 -0.0499 0.043 Uiso 1 1 calc R
H14C H 0.5760 0.1236 0.0165 0.043 Uiso 1 1 calc R
C15 C 0.58579(12) 0.5634(3) -0.10233(13) 0.0258(4) Uani 1 1 d .
H15A H 0.5988 0.4857 -0.1477 0.039 Uiso 1 1 calc R
H15B H 0.6177 0.7026 -0.0896 0.039 Uiso 1 1 calc R
H15C H 0.5240 0.5937 -0.1212 0.039 Uiso 1 1 calc R
H102 H 0.6650(17) 0.318(5) 0.1932(18) 0.043(8) Uiso 1 1 d .
H101 H 0.6969(17) 0.870(5) 0.1657(18) 0.045(8) Uiso 1 1 d .

loop_
_atom_site_aniso_label
_atom_site_aniso_U_11
_atom_site_aniso_U_22
_atom_site_aniso_U_33
_atom_site_aniso_U_23
_atom_site_aniso_U_13
_atom_site_aniso_U_12
P1 0.0165(2) 0.0141(2) 0.0131(2) 0.00072(15) 0.00459(16) 0.00166(15)
O1 0.0200(6) 0.0167(6) 0.0148(6) 0.0004(5) 0.0044(5) 0.0000(5)
O2 0.0292(7) 0.0154(6) 0.0159(6) 0.0009(5) 0.0065(5) 0.0050(5)
O3 0.0167(6) 0.0205(6) 0.0204(6) 0.0044(5) 0.0067(5) 0.0035(5)
C1 0.0152(7) 0.0133(7) 0.0155(8) 0.0002(6) 0.0055(6) 0.0003(6)
C2 0.0134(7) 0.0186(8) 0.0166(8) 0.0001(6) 0.0031(6) -0.0012(6)
C3 0.0122(7) 0.0193(8) 0.0215(8) 0.0008(7) 0.0048(6) 0.0003(6)
C4 0.0162(8) 0.0156(8) 0.0189(8) -0.0006(6) 0.0072(6) 0.0002(6)
C5 0.0153(8) 0.0193(8) 0.0170(8) -0.0021(6) 0.0036(6) -0.0002(6)
C6 0.0134(7) 0.0149(7) 0.0175(8) 0.0017(6) 0.0048(6) 0.0014(6)
C7 0.0140(8) 0.0319(10) 0.0196(8) -0.0063(7) 0.0031(7) -0.0031(7)
C8 0.0201(9) 0.0433(12) 0.0327(11) -0.0027(10) -0.0012(8) 0.0011(9)
C9 0.0301(10) 0.0318(11) 0.0330(11) -0.0049(9) 0.0037(9) -0.0075(8)
C10 0.0174(8) 0.0207(8) 0.0212(8) -0.0037(7) 0.0073(7) 0.0025(6)
C11 0.0392(11) 0.0193(9) 0.0283(10) -0.0016(7) 0.0161(9) 0.0019(8)
C12 0.0388(11) 0.0254(9) 0.0257(10) 0.0009(8) 0.0187(9) 0.0033(8)
C13 0.0127(7) 0.0210(8) 0.0175(8) -0.0018(6) 0.0036(6) 0.0017(6)
C14 0.0160(8) 0.0260(10) 0.0432(12) -0.0013(9) 0.0103(8) -0.0017(7)
C15 0.0185(9) 0.0329(10) 0.0239(9) 0.0054(8) 0.0048(7) 0.0071(7)

loop_
_atom_type_symbol
_atom_type_description
_atom_type_scat_dispersion_real
_atom_type_scat_dispersion_imag
_atom_type_scat_source
C C 0.0033 0.0016 'International Tables Vol C Tables 4.2.6.8 and 6.1.1.4'
H H 0.0000 0.0000 'International Tables Vol C Tables 4.2.6.8 and 6.1.1.4'
O O 0.0106 0.0060 'International Tables Vol C Tables 4.2.6.8 and 6.1.1.4'
P P 0.1023 0.0942 'International Tables Vol C Tables 4.2.6.8 and 6.1.1.4'

loop_
_geom_angle_atom_site_label_1
_geom_angle_atom_site_label_2
_geom_angle_atom_site_label_3
_geom_angle
O1 P1 O2 112.57(7)
O1 P1 O3 109.38(7)
O2 P1 O3 105.66(7)
O1 P1 C1 113.93(7)
O2 P1 C1 106.18(7)
O3 P1 C1 108.73(7)
C6 C1 C2 119.50(14)
C6 C1 P1 118.07(12)
C2 C1 P1 122.37(12)
C3 C2 C1 118.01(15)
C3 C2 C7 118.60(14)
C1 C2 C7 123.25(15)
C4 C3 C2 123.09(15)
C3 C4 C5 117.87(15)
C3 C4 C10 120.88(15)
C5 C4 C10 121.25(15)
C4 C5 C6 122.25(16)
C5 C6 C1 118.98(15)
C5 C6 C13 116.47(15)
C1 C6 C13 124.53(14)
C9 C7 C2 110.07(16)
C9 C7 C8 110.00(17)
C2 C7 C8 114.25(16)
C4 C10 C12 112.21(15)
C4 C10 C11 110.21(14)
C12 C10 C11 110.52(16)
C14 C13 C15 111.50(15)
C14 C13 C6 111.13(14)
C15 C13 C6 110.73(14)

loop_
_geom_bond_atom_site_label_1
_geom_bond_atom_site_label_2
_geom_bond_distance
P1 O1 1.5068(13)
P1 O2 1.5536(13)
P1 O3 1.5615(13)
P1 C1 1.7990(17)
C1 C6 1.418(2)
C1 C2 1.427(2)
C2 C3 1.394(2)
C2 C7 1.532(2)
C3 C4 1.386(2)
C4 C5 1.388(2)
C4 C10 1.516(2)
C5 C6 1.395(2)
C6 C13 1.534(2)
C7 C9 1.512(3)
C7 C8 1.533(3)
C10 C12 1.526(3)
C10 C11 1.531(3)
C13 C14 1.525(2)
C13 C15 1.529(3)
